data_4345076
loop_
_publ_author_name
'Kong, Lingbing'
'Lu, Wei'
'Yongxin, Li'
'Ganguly, Rakesh'
'Kinjo, Rei'

_publ_section_title
;
 Formation of Boron-Main-Group Element Bonds by Reactions with a
 Tricoordinate Organoboron L2PhB: (L = Oxazol-2-ylidene).
;
_journal_issue 10
_journal_name_full 'Inorganic chemistry'
_journal_page_first 5586
_journal_page_last 5593
_journal_paper_doi 10.1021/acs.inorgchem.6b02993
_journal_volume 56
_journal_year 2017
_chemical_formula_sum 'C22 H27 B Fe N2 O6'
_chemical_formula_weight 482.11
_space_group_crystal_system monoclinic
_space_group_IT_number 9
_space_group_name_Hall 'C -2yc'
_space_group_name_H-M_alt 'C 1 c 1'
_symmetry_space_group_name_Hall 'C -2yc'
_symmetry_space_group_name_H-M 'C 1 c 1'
_atom_sites_solution_hydrogens geom
_cell_angle_alpha 90
_cell_angle_beta 90.039(5)
_cell_angle_gamma 90
_cell_formula_units_Z 4
_cell_length_a 14.8908(13)
_cell_length_b 13.2377(13)
_cell_length_c 11.5870(11)
_cell_measurement_reflns_used 4651
_cell_measurement_temperature 103.(2)
_cell_measurement_theta_max 21.5834
_cell_measurement_theta_min 2.7040
_cell_volume 2284.0(4)
_computing_cell_refinement 'SAINT V8.34A (Bruker AXS Inc., 2013)'
_computing_data_collection 'APEX3 (Bruker AXS Inc., 2015)'
_computing_data_reduction 'SAINT V8.34A (Bruker AXS Inc., 2013)'
_computing_molecular_graphics 'XP (Bruker AXS Inc., 2014)'
_computing_publication_material 'APEX3 (Bruker AXS Inc., 2015)'
_computing_structure_refinement 'SHELXL-2014/7 (Sheldrick, 2014)'
_computing_structure_solution 'XS, VERSION 2013/1'
_diffrn_ambient_temperature 103.(2)
_diffrn_detector_area_resol_mean 8.3333
_diffrn_measured_fraction_theta_full 0.998
_diffrn_measured_fraction_theta_max 0.998
_diffrn_measurement_device_type 'CCD area detector'
_diffrn_measurement_method 'phi and omega scans'
_diffrn_radiation_monochromator graphite
_diffrn_radiation_type MoK\a
_diffrn_radiation_wavelength 0.71073
_diffrn_reflns_av_R_equivalents 0.0645
_diffrn_reflns_av_unetI/netI 0.0718
_diffrn_reflns_limit_h_max 20
_diffrn_reflns_limit_h_min -20
_diffrn_reflns_limit_k_max 18
_diffrn_reflns_limit_k_min -18
_diffrn_reflns_limit_l_max 16
_diffrn_reflns_limit_l_min -16
_diffrn_reflns_number 23192
_diffrn_reflns_theta_full 29.63
_diffrn_reflns_theta_max 29.63
_diffrn_reflns_theta_min 1.76
_diffrn_source 'fine-focus sealed tube'
_diffrn_source_type 'Bruker KappaCCD'
_exptl_absorpt_coefficient_mu 0.701
_exptl_absorpt_correction_T_max 0.90
_exptl_absorpt_correction_T_min 0.75
_exptl_absorpt_correction_type multi-scan
_exptl_absorpt_process_details
;
SADABS-2014/5 - Bruker AXS area detector scaling and absorption correction
;
_exptl_crystal_colour orange
_exptl_crystal_density_diffrn 1.402
_exptl_crystal_density_method 'not measured'
_exptl_crystal_description block
_exptl_crystal_F_000 1008
_exptl_crystal_size_max 0.240
_exptl_crystal_size_mid 0.200
_exptl_crystal_size_min 0.160
_refine_diff_density_max 0.450
_refine_diff_density_min -0.675
_refine_ls_abs_structure_details
;

Flack x determined using 2437 quotients [(I+)-(I-)]/[(I+)+(I-)]
(Parsons, Flack and Wagner, Acta Cryst. B69 (2013) 249-259).
;
_refine_ls_abs_structure_Flack -0.009(10)
_refine_ls_extinction_method none
_refine_ls_goodness_of_fit_ref 1.006
_refine_ls_hydrogen_treatment constr
_refine_ls_matrix_type full
_refine_ls_number_parameters 296
_refine_ls_number_reflns 6353
_refine_ls_number_restraints 2
_refine_ls_restrained_S_all 1.006
_refine_ls_R_factor_all 0.0473
_refine_ls_R_factor_gt 0.0412
_refine_ls_shift/su_max 0.000
_refine_ls_shift/su_mean 0.000
_refine_ls_structure_factor_coef Fsqd
_refine_ls_weighting_details 'w=1/[\s^2^(Fo^2^)+(0.0246P)^2^] where P=(Fo^2^+2Fc^2^)/3'
_refine_ls_weighting_scheme calc
_refine_ls_wR_factor_gt 0.0712
_refine_ls_wR_factor_ref 0.0739
_reflns_number_gt 5842
_reflns_number_total 6353
_reflns_threshold_expression 'I > 2\s(I)'
_cod_data_source_file ic6b02993_si_006.cif
_cod_data_source_block I
_cod_depositor_comments
;
The following automatic conversions were performed:

'_exptl_absorpt_correction_type' value 'Multi-Scan' changed to
'multi-scan' according to
/usr/data/users/saulius/crontab/automatic-downloads/rss-feeds/ACS/lib/dictionaries/cif_core.dic
dictionary named 'cif_core.dic' version 2.4.2 from 2011-04-26.

Automatic conversion script
Id: cif_fix_values 4268 2015-11-12 08:31:59Z antanas 

 Adding full bibliography for 4345075--4345077.cif.
;
_cod_database_code 4345076

loop_
_space_group_symop_operation_xyz
'x, y, z'
'x, -y, z+1/2'
'x+1/2, y+1/2, z'
'x+1/2, -y+1/2, z+1/2'

loop_
_atom_site_type_symbol
_atom_site_label
_atom_site_fract_x
_atom_site_fract_y
_atom_site_fract_z
_atom_site_U_iso_or_equiv
_atom_site_adp_type
_atom_site_calc_flag
_atom_site_refinement_flags_adp
_atom_site_refinement_flags_posn
_atom_site_occupancy
B B1 0.5390(3) 0.1688(3) 0.2673(4) 0.0131(11) Uani d . . 1
C C1 0.6136(4) 0.3026(4) 0.4298(4) 0.0214(12) Uani d . . 1
C C2 0.5031(3) 0.2772(4) 0.5957(4) 0.0204(12) Uani d . . 1
C C3 0.4119(4) 0.2584(4) 0.4034(5) 0.0192(11) Uani d . . 1
C C4 0.5403(3) 0.1037(3) 0.5130(4) 0.0189(11) Uani d . . 1
C C5 0.4524(3) 0.0975(3) 0.2486(4) 0.0123(9) Uani d . . 1
C C6 0.3705(3) -0.0478(4) 0.2692(4) 0.0175(10) Uani d . . 1
H H6A 0.3328 -0.0735 0.3331 0.021 Uiso calc U R 1
H H6B 0.3942 -0.1058 0.2249 0.021 Uiso calc U R 1
C C7 0.3166(3) 0.0227(3) 0.1912(4) 0.0163(10) Uani d . . 1
C C8 0.2324(4) 0.0647(4) 0.2485(5) 0.0234(11) Uani d . . 1
H H8A 0.2483 0.0944 0.3232 0.035 Uiso calc U R 1
H H8B 0.189 0.0101 0.26 0.035 Uiso calc U R 1
H H8C 0.2059 0.1168 0.1989 0.035 Uiso calc U R 1
C C9 0.2950(3) -0.0279(4) 0.0760(4) 0.0198(10) Uani d . . 1
H H9A 0.2602 0.0188 0.0278 0.03 Uiso calc U R 1
H H9B 0.2598 -0.0893 0.0898 0.03 Uiso calc U R 1
H H9C 0.351 -0.0455 0.0365 0.03 Uiso calc U R 1
C C10 0.3654(4) 0.1855(4) 0.0925(5) 0.0287(13) Uani d . . 1
H H10A 0.383 0.251 0.1248 0.043 Uiso calc U R 1
H H10B 0.301 0.1862 0.0749 0.043 Uiso calc U R 1
H H10C 0.3994 0.1728 0.0216 0.043 Uiso calc U R 1
C C11 0.6253(3) 0.0986(3) 0.2837(4) 0.0128(9) Uani d . . 1
C C12 0.7021(3) -0.0417(4) 0.3443(5) 0.0205(11) Uani d . . 1
H H12A 0.7066 -0.111 0.3129 0.025 Uiso calc U R 1
H H12B 0.712 -0.044 0.4288 0.025 Uiso calc U R 1
C C13 0.7701(4) 0.0286(4) 0.2860(4) 0.0160(9) Uani d . . 1
C C14 0.8501(3) 0.0514(4) 0.3634(4) 0.0234(11) Uani d . . 1
H H14A 0.8943 0.0913 0.3204 0.035 Uiso calc U R 1
H H14B 0.8776 -0.0122 0.3886 0.035 Uiso calc U R 1
H H14C 0.8299 0.0896 0.431 0.035 Uiso calc U R 1
C C15 0.7987(4) -0.0132(4) 0.1692(4) 0.0267(12) Uani d . . 1
H H15A 0.7453 -0.0272 0.1224 0.04 Uiso calc U R 1
H H15B 0.8327 -0.0758 0.1806 0.04 Uiso calc U R 1
H H15C 0.8365 0.0365 0.1296 0.04 Uiso calc U R 1
C C16 0.7519(4) 0.2119(4) 0.2263(6) 0.0330(14) Uani d . . 1
H H16A 0.7755 0.201 0.1483 0.049 Uiso calc U R 1
H H16B 0.801 0.2322 0.2777 0.049 Uiso calc U R 1
H H16C 0.7063 0.2652 0.2244 0.049 Uiso calc U R 1
C C17 0.5499(3) 0.2533(3) 0.1683(4) 0.0143(9) Uani d . . 1
C C18 0.5778(4) 0.2238(4) 0.0573(4) 0.0226(11) Uani d . . 1
H H18 0.5926 0.1549 0.044 0.027 Uiso calc U R 1
C C19 0.5846(4) 0.2914(4) -0.0329(6) 0.0280(12) Uani d . . 1
H H19 0.6029 0.2683 -0.1069 0.034 Uiso calc U R 1
C C20 0.5652(3) 0.3911(4) -0.0170(4) 0.0215(11) Uani d . . 1
H H20 0.5697 0.4373 -0.0794 0.026 Uiso calc U R 1
C C21 0.5389(3) 0.4245(3) 0.0914(4) 0.0196(10) Uani d . . 1
H H21 0.5255 0.4938 0.1033 0.023 Uiso calc U R 1
C C22 0.5322(4) 0.3565(3) 0.1824(4) 0.0160(9) Uani d . . 1
H H22 0.515 0.3807 0.2563 0.019 Uiso calc U R 1
Fe Fe1 0.51990(5) 0.22623(4) 0.45692(5) 0.01341(11) Uani d . . 1
N N1 0.3843(3) 0.1057(3) 0.1764(3) 0.0138(8) Uani d . . 1
N N2 0.7120(3) 0.1189(3) 0.2685(4) 0.0163(8) Uani d . . 1
O O1 0.6760(3) 0.3547(3) 0.4167(3) 0.0377(10) Uani d . . 1
O O2 0.4920(3) 0.3094(3) 0.6875(3) 0.0326(10) Uani d . . 1
O O3 0.3405(3) 0.2798(3) 0.3710(3) 0.0309(9) Uani d . . 1
O O4 0.5528(3) 0.0265(3) 0.5597(3) 0.0302(10) Uani d . . 1
O O5 0.4435(2) 0.0141(3) 0.3136(3) 0.0176(8) Uani d . . 1
O O6 0.6155(2) 0.0030(3) 0.3173(3) 0.0146(7) Uani d . . 1

loop_
_atom_site_aniso_label
_atom_site_aniso_U_11
_atom_site_aniso_U_22
_atom_site_aniso_U_33
_atom_site_aniso_U_12
_atom_site_aniso_U_13
_atom_site_aniso_U_23
B1 0.014(3) 0.012(2) 0.013(2) 0.0018(19) 0.0023(18) -0.0001(17)
C1 0.026(3) 0.025(3) 0.013(3) -0.001(2) -0.0001(18) -0.0016(18)
C2 0.020(3) 0.017(2) 0.025(2) 0.000(2) 0.004(2) 0.002(2)
C3 0.026(3) 0.009(2) 0.022(3) 0.005(2) 0.005(2) -0.0034(19)
C4 0.022(3) 0.021(2) 0.014(2) 0.001(2) 0.0047(17) -0.0061(17)
C5 0.018(2) 0.009(2) 0.010(2) 0.0027(18) 0.0025(17) -0.0006(17)
C6 0.019(2) 0.015(2) 0.019(2) -0.005(2) -0.0008(19) 0.001(2)
C7 0.020(2) 0.013(3) 0.016(2) -0.0032(18) 0.0006(18) 0.0011(19)
C8 0.021(3) 0.022(3) 0.028(3) -0.001(2) 0.003(2) -0.003(2)
C9 0.019(2) 0.019(3) 0.021(2) -0.002(2) -0.001(2) 0.001(2)
C10 0.032(3) 0.020(3) 0.035(3) -0.005(2) -0.016(2) 0.014(2)
C11 0.017(2) 0.010(2) 0.011(2) -0.0028(19) 0.0040(18) -0.0026(17)
C12 0.014(2) 0.018(3) 0.030(3) 0.004(2) 0.002(2) 0.004(2)
C13 0.014(2) 0.017(2) 0.017(2) 0.0010(19) 0.003(2) 0.004(2)
C14 0.018(3) 0.032(3) 0.020(3) -0.002(2) -0.001(2) 0.006(2)
C15 0.034(3) 0.028(3) 0.018(3) 0.009(3) 0.002(2) -0.004(2)
C16 0.020(3) 0.016(3) 0.063(4) -0.004(2) 0.008(3) 0.011(3)
C17 0.015(2) 0.015(2) 0.013(2) 0.0005(16) 0.0015(17) 0.0018(17)
C18 0.033(3) 0.015(2) 0.020(2) 0.002(2) 0.008(2) 0.001(2)
C19 0.036(3) 0.031(3) 0.017(3) 0.002(2) 0.009(3) 0.006(3)
C20 0.017(2) 0.026(3) 0.021(3) -0.0027(19) 0.0010(18) 0.0106(19)
C21 0.016(3) 0.013(2) 0.029(2) -0.0009(18) 0.0001(19) 0.0083(17)
C22 0.015(3) 0.0139(19) 0.0189(19) -0.001(2) 0.001(2) 0.0029(16)
Fe1 0.0168(3) 0.0108(2) 0.0126(2) 0.0001(3) 0.0016(5) -0.0003(3)
N1 0.015(2) 0.0126(19) 0.0137(18) -0.0015(16) -0.0030(16) 0.0013(15)
N2 0.015(2) 0.0105(19) 0.024(2) 0.0006(15) 0.0028(16) 0.0019(16)
O1 0.035(2) 0.051(3) 0.027(2) -0.027(2) -0.0048(17) 0.0027(18)
O2 0.046(3) 0.032(2) 0.0202(18) 0.0032(18) 0.0069(17) -0.0090(17)
O3 0.021(2) 0.031(2) 0.041(2) 0.0084(17) -0.0041(18) -0.0029(18)
O4 0.051(3) 0.0193(19) 0.0206(17) 0.0057(17) 0.0054(17) 0.0087(15)
O5 0.0155(18) 0.019(2) 0.0186(19) -0.0048(15) -0.0042(14) 0.0047(15)
O6 0.0146(16) 0.0094(16) 0.0200(18) 0.0007(14) 0.0005(14) 0.0042(13)

loop_
_atom_type_symbol
_atom_type_description
_atom_type_scat_dispersion_real
_atom_type_scat_dispersion_imag
_atom_type_scat_source
C C 0.0033 0.0016 'International Tables Vol C Tables 4.2.6.8 and 6.1.1.4'
H H 0.0000 0.0000 'International Tables Vol C Tables 4.2.6.8 and 6.1.1.4'
B B 0.0013 0.0007 'International Tables Vol C Tables 4.2.6.8 and 6.1.1.4'
N N 0.0061 0.0033 'International Tables Vol C Tables 4.2.6.8 and 6.1.1.4'
O O 0.0106 0.0060 'International Tables Vol C Tables 4.2.6.8 and 6.1.1.4'
Fe Fe 0.3463 0.8444 'International Tables Vol C Tables 4.2.6.8 and 6.1.1.4'

loop_
_geom_angle_atom_site_label_1
_geom_angle_atom_site_label_2
_geom_angle_atom_site_label_3
_geom_angle
C11 B1 C17 114.1(4)
C11 B1 C5 108.6(3)
C17 B1 C5 113.1(4)
C11 B1 Fe1 100.1(3)
C17 B1 Fe1 117.1(3)
C5 B1 Fe1 102.6(3)
O1 C1 Fe1 177.0(4)
O2 C2 Fe1 179.1(4)
O3 C3 Fe1 178.4(5)
O4 C4 Fe1 174.0(4)
N1 C5 O5 110.4(4)
N1 C5 B1 130.6(4)
O5 C5 B1 119.0(4)
O5 C6 C7 104.9(4)
N1 C7 C8 109.6(4)
N1 C7 C6 99.3(4)
C8 C7 C6 113.4(4)
N1 C7 C9 111.2(4)
C8 C7 C9 111.6(4)
C6 C7 C9 111.1(4)
N2 C11 O6 109.7(4)
N2 C11 B1 130.3(4)
O6 C11 B1 120.0(4)
O6 C12 C13 104.1(4)
N2 C13 C14 112.1(4)
N2 C13 C15 109.5(4)
C14 C13 C15 112.1(4)
N2 C13 C12 99.4(4)
C14 C13 C12 112.2(4)
C15 C13 C12 110.8(4)
C22 C17 C18 115.6(4)
C22 C17 B1 125.2(4)
C18 C17 B1 119.2(4)
C19 C18 C17 122.3(5)
C20 C19 C18 120.6(6)
C19 C20 C21 119.4(5)
C20 C21 C22 120.0(4)
C21 C22 C17 122.0(4)
C1 Fe1 C2 93.2(2)
C1 Fe1 C4 117.2(2)
C2 Fe1 C4 92.3(2)
C1 Fe1 C3 121.3(2)
C2 Fe1 C3 95.6(2)
C4 Fe1 C3 120.2(2)
C1 Fe1 B1 85.5(2)
C2 Fe1 B1 176.2(2)
C4 Fe1 B1 91.52(18)
C3 Fe1 B1 82.0(2)
C5 N1 C10 129.0(4)
C5 N1 C7 112.6(4)
C10 N1 C7 118.4(4)
C11 N2 C16 127.9(4)
C11 N2 C13 112.5(4)
C16 N2 C13 119.2(4)
C5 O5 C6 109.8(4)
C11 O6 C12 110.7(4)

loop_
_geom_bond_atom_site_label_1
_geom_bond_atom_site_label_2
_geom_bond_distance
B1 C11 1.597(7)
B1 C17 1.610(6)
B1 C5 1.613(7)
B1 Fe1 2.343(5)
C1 O1 1.168(6)
C1 Fe1 1.751(6)
C2 O2 1.158(6)
C2 Fe1 1.762(5)
C3 O3 1.163(7)
C3 Fe1 1.775(6)
C4 O4 1.171(6)
C4 Fe1 1.773(5)
C5 N1 1.318(6)
C5 O5 1.342(6)
C6 O5 1.455(6)
C6 C7 1.527(6)
C7 N1 1.501(6)
C7 C8 1.524(7)
C7 C9 1.527(7)
C10 N1 1.463(6)
C11 N2 1.330(6)
C11 O6 1.332(6)
C12 O6 1.453(6)
C12 C13 1.532(7)
C13 N2 1.490(6)
C13 C14 1.520(7)
C13 C15 1.523(7)
C16 N2 1.452(6)
C17 C22 1.401(6)
C17 C18 1.408(6)
C18 C19 1.380(8)
C19 C20 1.363(7)
C20 C21 1.387(7)
C21 C22 1.390(6)
